data_7037608
loop_
_publ_author_name
'Fohlmeister, Lea'
'Jones, Cameron'

_publ_section_title
;
 Stabilisation of carbonyl free amidinato-manganese(ii) hydride complexes:
 &quot;masked&quot; sources of manganese(i) in organometallic synthesis.
;
_journal_issue 4
_journal_name_full 'Dalton transactions (Cambridge, England : 2003)'
_journal_page_first 1436
_journal_page_last 1442
_journal_paper_doi 10.1039/c5dt04504e
_journal_volume 45
_journal_year 2016
_chemical_formula_sum 'C33 H43 Mn N2 O4'
_chemical_formula_weight 586.63
_chemical_name_systematic
; 
 ? 
;
_space_group_IT_number 2
_symmetry_cell_setting triclinic
_symmetry_space_group_name_Hall '-P 1'
_symmetry_space_group_name_H-M 'P -1'
_atom_sites_solution_hydrogens geom
_atom_sites_solution_primary direct
_atom_sites_solution_secondary difmap
_audit_creation_method SHELXL-97
_audit_update_record
;
2015-12-03 deposited with the CCDC.
2015-12-07 downloaded from the CCDC.
;
_cell_angle_alpha 85.869(4)
_cell_angle_beta 83.117(4)
_cell_angle_gamma 67.869(4)
_cell_formula_units_Z 2
_cell_length_a 9.5137(4)
_cell_length_b 10.4772(5)
_cell_length_c 17.1114(8)
_cell_measurement_temperature 150(2)
_cell_volume 1567.89(13)
_computing_structure_refinement 'SHELXL-97 (Sheldrick, 1997)'
_computing_structure_solution 'SHELXS-97 (Sheldrick, 1990)'
_diffrn_ambient_temperature 150(2)
_diffrn_measured_fraction_theta_full 0.992
_diffrn_measured_fraction_theta_max 0.992
_diffrn_measurement_device_type 'Oxford Gemini Ultra'
_diffrn_radiation_monochromator graphite
_diffrn_radiation_source 'fine-focus sealed tube'
_diffrn_radiation_type MoK\a
_diffrn_radiation_wavelength 0.71073
_diffrn_reflns_av_R_equivalents 0.0343
_diffrn_reflns_av_sigmaI/netI 0.0729
_diffrn_reflns_limit_h_max 8
_diffrn_reflns_limit_h_min -11
_diffrn_reflns_limit_k_max 10
_diffrn_reflns_limit_k_min -12
_diffrn_reflns_limit_l_max 20
_diffrn_reflns_limit_l_min -21
_diffrn_reflns_number 10159
_diffrn_reflns_theta_full 26.00
_diffrn_reflns_theta_max 26.00
_diffrn_reflns_theta_min 3.14
_exptl_absorpt_coefficient_mu 0.459
_exptl_absorpt_correction_T_max 0.961
_exptl_absorpt_correction_T_min 0.931
_exptl_absorpt_correction_type multi-scan
_exptl_absorpt_process_details 'SCALE3 ABSPACK'
_exptl_crystal_colour yellow
_exptl_crystal_density_diffrn 1.243
_exptl_crystal_density_method 'not measured'
_exptl_crystal_description block
_exptl_crystal_F_000 624
_exptl_crystal_size_max 0.15
_exptl_crystal_size_mid 0.10
_exptl_crystal_size_min 0.08
_refine_diff_density_max 0.895
_refine_diff_density_min -0.371
_refine_diff_density_rms 0.071
_refine_ls_extinction_method none
_refine_ls_goodness_of_fit_ref 1.052
_refine_ls_hydrogen_treatment constr
_refine_ls_matrix_type full
_refine_ls_number_parameters 403
_refine_ls_number_reflns 6112
_refine_ls_number_restraints 6
_refine_ls_restrained_S_all 1.064
_refine_ls_R_factor_all 0.0785
_refine_ls_R_factor_gt 0.0544
_refine_ls_shift/su_max 0.001
_refine_ls_shift/su_mean 0.000
_refine_ls_structure_factor_coef Fsqd
_refine_ls_weighting_details 'calc w=1/[\s^2^(Fo^2^)+(0.0612P)^2^+0.1206P] where P=(Fo^2^+2Fc^2^)/3'
_refine_ls_weighting_scheme calc
_refine_ls_wR_factor_gt 0.1217
_refine_ls_wR_factor_ref 0.1364
_reflns_number_gt 4661
_reflns_number_total 6112
_reflns_threshold_expression >2sigma(I)
_cod_data_source_file c5dt04504e2.cif
_cod_data_source_block compound5
_cod_depositor_comments 'Adding full bibliography for 7037604--7037609.cif.'
_cod_original_cell_volume 1567.89(12)
_cod_original_sg_symbol_H-M P-1
_cod_database_code 7037608

loop_
_symmetry_equiv_pos_as_xyz
'x, y, z'
'-x, -y, -z'

loop_
_atom_site_label
_atom_site_type_symbol
_atom_site_fract_x
_atom_site_fract_y
_atom_site_fract_z
_atom_site_U_iso_or_equiv
_atom_site_adp_type
_atom_site_occupancy
_atom_site_symmetry_multiplicity
_atom_site_calc_flag
_atom_site_refinement_flags
_atom_site_disorder_assembly
_atom_site_disorder_group
Mn1 Mn 0.90759(4) 0.52190(4) 0.69533(2) 0.01987(14) Uani 1 1 d . . .
O1 O 1.0092(2) 0.6140(2) 0.83226(13) 0.0408(5) Uani 1 1 d . . .
O2 O 0.8714(3) 0.4480(2) 0.53461(11) 0.0386(5) Uani 1 1 d . . .
O3 O 1.2313(2) 0.3418(2) 0.66268(14) 0.0463(6) Uani 1 1 d . . .
O4 O 0.9561(3) 0.7605(2) 0.61087(12) 0.0396(6) Uani 1 1 d . . .
N1 N 0.6795(2) 0.5992(2) 0.73448(12) 0.0177(5) Uani 1 1 d . . .
N2 N 0.8219(2) 0.3885(2) 0.75809(11) 0.0162(5) Uani 1 1 d . . .
C1 C 0.6805(3) 0.4803(3) 0.76810(14) 0.0204(6) Uani 1 1 d . A .
C2 C 0.5451(3) 0.4545(3) 0.80982(14) 0.0215(6) Uani 1 1 d D . .
C3 C 0.4683(8) 0.5444(7) 0.8783(4) 0.040(2) Uani 0.452(4) 1 d PD A 1
H3A H 0.5427 0.5342 0.9155 0.060 Uiso 0.452(4) 1 calc PR A 1
H3B H 0.3860 0.5173 0.9045 0.060 Uiso 0.452(4) 1 calc PR A 1
H3C H 0.4259 0.6407 0.8597 0.060 Uiso 0.452(4) 1 calc PR A 1
C3A C 0.5692(6) 0.4216(6) 0.8980(3) 0.0329(15) Uani 0.548(4) 1 d PD A 2
H3A1 H 0.5895 0.4961 0.9200 0.049 Uiso 0.548(4) 1 calc PR A 2
H3A2 H 0.6562 0.3347 0.9033 0.049 Uiso 0.548(4) 1 calc PR A 2
H3A3 H 0.4773 0.4132 0.9265 0.049 Uiso 0.548(4) 1 calc PR A 2
C4 C 0.5757(7) 0.3014(5) 0.8414(4) 0.0271(16) Uani 0.452(4) 1 d PD A 1
H4A H 0.6393 0.2802 0.8852 0.041 Uiso 0.452(4) 1 calc PR A 1
H4B H 0.6284 0.2374 0.7989 0.041 Uiso 0.452(4) 1 calc PR A 1
H4C H 0.4783 0.2920 0.8597 0.041 Uiso 0.452(4) 1 calc PR A 1
C4A C 0.5232(6) 0.3369(5) 0.7746(3) 0.0363(15) Uani 0.548(4) 1 d PD A 2
H4A1 H 0.6098 0.2513 0.7836 0.055 Uiso 0.548(4) 1 calc PR A 2
H4A2 H 0.5167 0.3545 0.7179 0.055 Uiso 0.548(4) 1 calc PR A 2
H4A3 H 0.4288 0.3281 0.7994 0.055 Uiso 0.548(4) 1 calc PR A 2
C5 C 0.4272(7) 0.4747(8) 0.7498(4) 0.0386(19) Uani 0.452(4) 1 d PD A 1
H5A H 0.3440 0.4478 0.7749 0.058 Uiso 0.452(4) 1 calc PR A 1
H5B H 0.4774 0.4173 0.7042 0.058 Uiso 0.452(4) 1 calc PR A 1
H5C H 0.3859 0.5718 0.7324 0.058 Uiso 0.452(4) 1 calc PR A 1
C5A C 0.3892(5) 0.5797(5) 0.8082(3) 0.0290(14) Uani 0.548(4) 1 d PD A 2
H5A1 H 0.3085 0.5555 0.8389 0.043 Uiso 0.548(4) 1 calc PR A 2
H5A2 H 0.3646 0.6022 0.7536 0.043 Uiso 0.548(4) 1 calc PR A 2
H5A3 H 0.3969 0.6597 0.8309 0.043 Uiso 0.548(4) 1 calc PR A 2
C6 C 0.5624(3) 0.7331(3) 0.73069(16) 0.0254(6) Uani 1 1 d . . .
C7 C 0.4849(3) 0.7749(3) 0.66239(17) 0.0378(8) Uani 1 1 d . . .
C8 C 0.3794(4) 0.9103(4) 0.6580(2) 0.0596(12) Uani 1 1 d . . .
H8 H 0.3271 0.9406 0.6122 0.071 Uiso 1 1 calc R . .
C9 C 0.3489(4) 1.0003(4) 0.7172(3) 0.0648(13) Uani 1 1 d . . .
H9 H 0.2745 1.0908 0.7129 0.078 Uiso 1 1 calc R . .
C10 C 0.4258(4) 0.9596(3) 0.7827(2) 0.0481(10) Uani 1 1 d . . .
H10 H 0.4059 1.0232 0.8233 0.058 Uiso 1 1 calc R . .
C11 C 0.5332(3) 0.8263(3) 0.79100(17) 0.0307(7) Uani 1 1 d . . .
C12 C 0.5132(4) 0.6824(4) 0.59451(17) 0.0440(9) Uani 1 1 d . . .
H12 H 0.5834 0.5881 0.6100 0.053 Uiso 1 1 calc R . .
C13 C 0.3656(4) 0.6713(5) 0.5725(2) 0.0680(13) Uani 1 1 d . . .
H13A H 0.3141 0.6411 0.6190 0.102 Uiso 1 1 calc R . .
H13B H 0.3911 0.6041 0.5310 0.102 Uiso 1 1 calc R . .
H13C H 0.2980 0.7615 0.5535 0.102 Uiso 1 1 calc R . .
C14 C 0.5914(4) 0.7328(5) 0.52177(19) 0.0619(12) Uani 1 1 d . . .
H14A H 0.5219 0.8227 0.5034 0.093 Uiso 1 1 calc R . .
H14B H 0.6180 0.6663 0.4798 0.093 Uiso 1 1 calc R . .
H14C H 0.6843 0.7415 0.5357 0.093 Uiso 1 1 calc R . .
C15 C 0.6155(3) 0.7927(3) 0.86449(17) 0.0323(7) Uani 1 1 d . . .
H15 H 0.6823 0.6927 0.8644 0.039 Uiso 1 1 calc R . .
C16 C 0.5068(5) 0.8198(5) 0.9407(2) 0.0634(11) Uani 1 1 d . . .
H16A H 0.4462 0.9187 0.9442 0.095 Uiso 1 1 calc R . .
H16B H 0.5662 0.7886 0.9862 0.095 Uiso 1 1 calc R . .
H16C H 0.4386 0.7693 0.9405 0.095 Uiso 1 1 calc R . .
C17 C 0.7170(4) 0.8764(4) 0.8644(3) 0.0574(10) Uani 1 1 d . . .
H17A H 0.7802 0.8667 0.8139 0.086 Uiso 1 1 calc R . .
H17B H 0.7828 0.8424 0.9072 0.086 Uiso 1 1 calc R . .
H17C H 0.6530 0.9737 0.8720 0.086 Uiso 1 1 calc R . .
C18 C 0.8891(3) 0.2456(3) 0.78079(14) 0.0184(6) Uani 1 1 d . . .
C19 C 0.9003(3) 0.1429(3) 0.72949(14) 0.0210(6) Uani 1 1 d . . .
C20 C 0.9746(3) 0.0051(3) 0.75151(16) 0.0263(6) Uani 1 1 d . . .
H20 H 0.9825 -0.0650 0.7170 0.032 Uiso 1 1 calc R . .
C21 C 1.0370(3) -0.0317(3) 0.82258(16) 0.0289(7) Uani 1 1 d . . .
H21 H 1.0864 -0.1261 0.8370 0.035 Uiso 1 1 calc R . .
C22 C 1.0272(3) 0.0692(3) 0.87209(16) 0.0264(6) Uani 1 1 d . . .
H22 H 1.0701 0.0431 0.9209 0.032 Uiso 1 1 calc R . .
C23 C 0.9561(3) 0.2090(3) 0.85296(14) 0.0208(6) Uani 1 1 d . . .
C24 C 0.8392(3) 0.1745(3) 0.64942(15) 0.0248(6) Uani 1 1 d . . .
H24 H 0.7829 0.2763 0.6444 0.030 Uiso 1 1 calc R . .
C25 C 0.7285(4) 0.1035(3) 0.63872(19) 0.0399(8) Uani 1 1 d . . .
H25A H 0.7824 0.0033 0.6413 0.060 Uiso 1 1 calc R . .
H25B H 0.6885 0.1312 0.5874 0.060 Uiso 1 1 calc R . .
H25C H 0.6440 0.1307 0.6806 0.060 Uiso 1 1 calc R . .
C26 C 0.9704(4) 0.1332(3) 0.58443(16) 0.0374(8) Uani 1 1 d . . .
H26A H 1.0419 0.1772 0.5921 0.056 Uiso 1 1 calc R . .
H26B H 0.9305 0.1628 0.5332 0.056 Uiso 1 1 calc R . .
H26C H 1.0232 0.0328 0.5861 0.056 Uiso 1 1 calc R . .
C27 C 0.9596(3) 0.3136(3) 0.90795(15) 0.0243(6) Uani 1 1 d . . .
H27 H 0.8946 0.4071 0.8885 0.029 Uiso 1 1 calc R . .
C28 C 0.8974(4) 0.2930(4) 0.99291(16) 0.0442(9) Uani 1 1 d . . .
H28A H 0.7938 0.2940 0.9935 0.066 Uiso 1 1 calc R . .
H28B H 0.8952 0.3675 1.0251 0.066 Uiso 1 1 calc R . .
H28C H 0.9634 0.2042 1.0144 0.066 Uiso 1 1 calc R . .
C29 C 1.1227(3) 0.3091(3) 0.9063(2) 0.0423(8) Uani 1 1 d . . .
H29A H 1.1881 0.2192 0.9267 0.063 Uiso 1 1 calc R . .
H29B H 1.1231 0.3819 0.9391 0.063 Uiso 1 1 calc R . .
H29C H 1.1613 0.3236 0.8520 0.063 Uiso 1 1 calc R . .
C30 C 0.9617(3) 0.5776(3) 0.78399(17) 0.0267(6) Uani 1 1 d . . .
C31 C 0.8755(3) 0.4730(3) 0.59784(16) 0.0259(6) Uani 1 1 d . . .
C32 C 1.1058(3) 0.4115(3) 0.67525(16) 0.0278(7) Uani 1 1 d . . .
C33 C 0.9353(3) 0.6684(3) 0.64359(15) 0.0259(6) Uani 1 1 d . . .

loop_
_atom_site_aniso_label
_atom_site_aniso_U_11
_atom_site_aniso_U_22
_atom_site_aniso_U_33
_atom_site_aniso_U_23
_atom_site_aniso_U_13
_atom_site_aniso_U_12
Mn1 0.0168(2) 0.0220(2) 0.0218(2) -0.00269(17) 0.00031(16) -0.00858(17)
O1 0.0385(13) 0.0426(13) 0.0473(13) -0.0107(11) -0.0173(11) -0.0163(11)
O2 0.0520(14) 0.0499(14) 0.0239(11) -0.0086(10) 0.0037(10) -0.0313(11)
O3 0.0220(12) 0.0413(13) 0.0661(15) -0.0055(12) 0.0063(11) -0.0036(10)
O4 0.0537(15) 0.0297(12) 0.0386(12) -0.0005(10) 0.0054(10) -0.0223(11)
N1 0.0125(11) 0.0221(11) 0.0187(11) 0.0005(9) -0.0026(9) -0.0064(9)
N2 0.0144(11) 0.0178(11) 0.0184(10) -0.0001(9) -0.0033(8) -0.0077(9)
C1 0.0201(14) 0.0293(15) 0.0150(12) -0.0035(11) -0.0061(10) -0.0111(12)
C2 0.0170(14) 0.0221(14) 0.0179(13) -0.0003(11) -0.0025(11) 0.0011(11)
C3 0.045(5) 0.036(4) 0.042(4) -0.006(3) 0.014(3) -0.024(4)
C3A 0.021(3) 0.051(4) 0.023(3) 0.011(3) 0.000(2) -0.013(3)
C4 0.030(4) 0.033(4) 0.026(3) 0.004(3) 0.002(3) -0.022(3)
C4A 0.024(3) 0.041(3) 0.050(4) -0.006(3) -0.004(3) -0.018(3)
C5 0.027(4) 0.055(5) 0.042(4) 0.004(4) -0.006(3) -0.024(3)
C5A 0.012(3) 0.038(3) 0.036(3) 0.004(3) 0.001(2) -0.011(2)
C6 0.0147(14) 0.0274(15) 0.0279(15) 0.0059(12) -0.0001(11) -0.0026(11)
C7 0.0209(16) 0.051(2) 0.0329(17) 0.0152(16) -0.0079(13) -0.0056(14)
C8 0.029(2) 0.071(3) 0.060(2) 0.036(2) -0.0129(18) -0.0013(19)
C9 0.034(2) 0.043(2) 0.091(3) 0.020(2) 0.005(2) 0.0079(17)
C10 0.0339(19) 0.0290(17) 0.067(2) -0.0003(17) 0.0110(17) -0.0002(14)
C11 0.0226(16) 0.0270(15) 0.0369(16) -0.0001(13) 0.0046(13) -0.0051(12)
C12 0.0316(18) 0.075(3) 0.0276(16) 0.0136(17) -0.0128(14) -0.0213(17)
C13 0.047(2) 0.114(4) 0.056(2) 0.027(2) -0.0315(19) -0.043(2)
C14 0.051(2) 0.102(3) 0.037(2) 0.020(2) -0.0095(17) -0.037(2)
C15 0.0310(17) 0.0302(16) 0.0368(17) -0.0117(13) 0.0049(13) -0.0131(13)
C16 0.057(3) 0.093(3) 0.041(2) -0.025(2) 0.0136(18) -0.030(2)
C17 0.046(2) 0.037(2) 0.095(3) -0.009(2) -0.010(2) -0.0207(17)
C18 0.0153(13) 0.0222(13) 0.0189(13) 0.0012(11) -0.0015(10) -0.0088(11)
C19 0.0204(14) 0.0249(14) 0.0192(13) -0.0011(11) -0.0047(11) -0.0094(11)
C20 0.0314(16) 0.0232(15) 0.0262(14) -0.0031(12) -0.0030(12) -0.0117(12)
C21 0.0336(17) 0.0246(15) 0.0290(15) 0.0062(13) -0.0066(13) -0.0115(13)
C22 0.0287(16) 0.0305(16) 0.0212(14) 0.0066(12) -0.0076(12) -0.0122(13)
C23 0.0190(14) 0.0280(14) 0.0175(13) -0.0002(11) -0.0003(11) -0.0116(11)
C24 0.0299(16) 0.0227(14) 0.0236(14) -0.0018(12) -0.0097(12) -0.0096(12)
C25 0.049(2) 0.0331(17) 0.0482(19) 0.0024(15) -0.0271(16) -0.0209(15)
C26 0.0409(19) 0.0406(18) 0.0231(15) -0.0038(14) -0.0065(13) -0.0051(15)
C27 0.0227(15) 0.0317(15) 0.0201(13) -0.0016(12) -0.0062(11) -0.0106(12)
C28 0.063(2) 0.049(2) 0.0191(15) -0.0041(14) -0.0026(15) -0.0193(18)
C29 0.0305(18) 0.0375(18) 0.065(2) -0.0063(17) -0.0198(16) -0.0143(14)
C30 0.0182(15) 0.0275(15) 0.0349(16) -0.0009(13) -0.0047(12) -0.0084(12)
C31 0.0270(16) 0.0291(16) 0.0249(15) -0.0001(13) 0.0039(12) -0.0164(13)
C32 0.0252(17) 0.0242(15) 0.0346(16) -0.0009(13) 0.0013(13) -0.0112(13)
C33 0.0240(15) 0.0278(15) 0.0242(14) -0.0063(13) 0.0001(12) -0.0075(12)

loop_
_atom_type_symbol
_atom_type_description
_atom_type_scat_dispersion_real
_atom_type_scat_dispersion_imag
_atom_type_scat_source
C C 0.0033 0.0016 'International Tables Vol C Tables 4.2.6.8 and 6.1.1.4'
H H 0.0000 0.0000 'International Tables Vol C Tables 4.2.6.8 and 6.1.1.4'
N N 0.0061 0.0033 'International Tables Vol C Tables 4.2.6.8 and 6.1.1.4'
O O 0.0106 0.0060 'International Tables Vol C Tables 4.2.6.8 and 6.1.1.4'
Mn Mn 0.3368 0.7283 'International Tables Vol C Tables 4.2.6.8 and 6.1.1.4'

loop_
_geom_angle_atom_site_label_1
_geom_angle_atom_site_label_2
_geom_angle_atom_site_label_3
_geom_angle
C33 Mn1 C32 93.06(12)
C33 Mn1 C30 87.12(12)
C32 Mn1 C30 87.52(13)
C33 Mn1 C31 86.44(12)
C32 Mn1 C31 87.51(13)
C30 Mn1 C31 171.64(12)
C33 Mn1 N2 165.98(10)
C32 Mn1 N2 100.96(10)
C30 Mn1 N2 93.71(10)
C31 Mn1 N2 93.83(10)
C33 Mn1 N1 102.81(10)
C32 Mn1 N1 164.12(10)
C30 Mn1 N1 92.79(10)
C31 Mn1 N1 93.83(10)
N2 Mn1 N1 63.17(8)
C1 N1 C6 132.4(2)
C1 N1 Mn1 94.22(15)
C6 N1 Mn1 133.36(16)
C1 N2 C18 132.4(2)
C1 N2 Mn1 94.59(15)
C18 N2 Mn1 132.93(16)
N2 C1 N1 108.0(2)
N2 C1 C2 126.0(2)
N1 C1 C2 126.0(2)
C3 C2 C1 114.3(3)
C3 C2 C4A 134.4(4)
C1 C2 C4A 111.1(3)
C3 C2 C3A 51.9(3)
C1 C2 C3A 109.0(3)
C4A C2 C3A 109.7(4)
C3 C2 C5 109.1(4)
C1 C2 C5 108.9(3)
C4A C2 C5 56.7(4)
C3A C2 C5 142.0(4)
C3 C2 C5A 56.2(4)
C1 C2 C5A 115.0(3)
C4A C2 C5A 106.0(3)
C3A C2 C5A 105.7(3)
C5 C2 C5A 55.4(4)
C3 C2 C4 106.0(4)
C1 C2 C4 115.9(3)
C4A C2 C4 48.8(3)
C3A C2 C4 62.3(3)
C5 C2 C4 101.7(4)
C5A C2 C4 128.7(3)
C11 C6 C7 120.1(3)
C11 C6 N1 120.6(2)
C7 C6 N1 119.1(3)
C8 C7 C6 117.7(3)
C8 C7 C12 119.2(3)
C6 C7 C12 123.1(3)
C9 C8 C7 122.4(3)
C8 C9 C10 119.6(3)
C9 C10 C11 121.2(4)
C10 C11 C6 119.1(3)
C10 C11 C15 117.1(3)
C6 C11 C15 123.8(2)
C7 C12 C14 110.7(3)
C7 C12 C13 112.7(3)
C14 C12 C13 109.2(3)
C11 C15 C17 110.3(3)
C11 C15 C16 113.1(3)
C17 C15 C16 108.8(3)
C19 C18 C23 120.2(2)
C19 C18 N2 120.5(2)
C23 C18 N2 119.1(2)
C20 C19 C18 119.0(2)
C20 C19 C24 118.0(2)
C18 C19 C24 123.1(2)
C21 C20 C19 121.3(3)
C22 C21 C20 119.5(2)
C21 C22 C23 121.9(2)
C22 C23 C18 118.1(3)
C22 C23 C27 118.7(2)
C18 C23 C27 123.2(2)
C19 C24 C26 110.1(2)
C19 C24 C25 112.8(2)
C26 C24 C25 109.7(3)
C23 C27 C29 109.9(2)
C23 C27 C28 113.0(2)
C29 C27 C28 109.8(3)
O1 C30 Mn1 171.5(3)
O2 C31 Mn1 171.1(2)
O3 C32 Mn1 179.8(3)
O4 C33 Mn1 178.6(3)

loop_
_geom_bond_atom_site_label_1
_geom_bond_atom_site_label_2
_geom_bond_distance
Mn1 C33 1.806(3)
Mn1 C32 1.808(3)
Mn1 C30 1.857(3)
Mn1 C31 1.872(3)
Mn1 N2 2.050(2)
Mn1 N1 2.054(2)
O1 C30 1.138(3)
O2 C31 1.140(3)
O3 C32 1.145(3)
O4 C33 1.150(3)
N1 C1 1.331(3)
N1 C6 1.428(3)
N2 C1 1.326(3)
N2 C18 1.434(3)
C1 C2 1.502(4)
C2 C3 1.492(5)
C2 C4A 1.502(5)
C2 C3A 1.548(4)
C2 C5 1.558(5)
C2 C5A 1.569(4)
C2 C4 1.585(5)
C6 C11 1.403(4)
C6 C7 1.411(4)
C7 C8 1.398(5)
C7 C12 1.501(5)
C8 C9 1.364(6)
C9 C10 1.366(5)
C10 C11 1.395(4)
C11 C15 1.511(4)
C12 C14 1.537(4)
C12 C13 1.543(5)
C15 C17 1.528(5)
C15 C16 1.537(4)
C18 C19 1.403(4)
C18 C23 1.420(3)
C19 C20 1.394(4)
C19 C24 1.518(3)
C20 C21 1.383(4)
C21 C22 1.370(4)
C22 C23 1.396(4)
C23 C27 1.507(4)
C24 C26 1.520(4)
C24 C25 1.533(4)
C27 C29 1.532(4)
C27 C28 1.535(4)
